data_4306427
loop_
_publ_author_name
'Chengfu Pi'
'Li Wan'
'Yingying Gu'
'Wenjun Zheng'
'Linhong Weng'
'Zhenxia Chen'
'Limin Wu'

_publ_section_title
;
1,2,4-Diazaphospholide Complexes of Samarium(III)
;
_journal_name_full 'Inorganic Chemistry'
_journal_page_first 9739
_journal_page_last 9741
_journal_paper_doi 10.1021/ic801247t
_journal_volume 47
_journal_year 2008
_chemical_formula_sum 'C84 H60 N12 P6 Sm2'
_chemical_formula_weight 1723.96
_chemical_name_systematic
; 
 ? 
;
_space_group_IT_number 2
_symmetry_cell_setting triclinic
_symmetry_space_group_name_Hall '-P 1'
_symmetry_space_group_name_H-M 'P -1'
_atom_sites_solution_hydrogens geom
_atom_sites_solution_primary direct
_atom_sites_solution_secondary difmap
_audit_creation_method SHELXL-97
_cell_angle_alpha 109.856(5)
_cell_angle_beta 102.917(5)
_cell_angle_gamma 108.119(5)
_cell_formula_units_Z 1
_cell_length_a 12.132(5)
_cell_length_b 13.450(6)
_cell_length_c 15.012(6)
_cell_measurement_reflns_used 1002
_cell_measurement_temperature 293(2)
_cell_measurement_theta_max 25.860
_cell_measurement_theta_min 2.566
_cell_volume 2035.8(15)
_computing_cell_refinement 'Bruker SMART'
_computing_data_collection 'Bruker SMART'
_computing_data_reduction 'Bruker SHELXTL'
_computing_molecular_graphics 'Bruker SHELXTL'
_computing_publication_material 'Bruker SHELXTL'
_computing_structure_refinement 'SHELXL-97 (Sheldrick, 1997)'
_computing_structure_solution 'SHELXS-97 (Sheldrick, 1990)'
_diffrn_ambient_temperature 293(2)
_diffrn_measured_fraction_theta_full 0.977
_diffrn_measured_fraction_theta_max 0.977
_diffrn_measurement_device_type 'CCD area detector'
_diffrn_measurement_method 'phi and omega scans'
_diffrn_radiation_monochromator graphite
_diffrn_radiation_source 'fine-focus sealed tube'
_diffrn_radiation_type MoK\a
_diffrn_radiation_wavelength 0.71073
_diffrn_reflns_av_R_equivalents 0.0330
_diffrn_reflns_av_sigmaI/netI 0.0512
_diffrn_reflns_limit_h_max 14
_diffrn_reflns_limit_h_min -10
_diffrn_reflns_limit_k_max 15
_diffrn_reflns_limit_k_min -15
_diffrn_reflns_limit_l_max 17
_diffrn_reflns_limit_l_min -17
_diffrn_reflns_number 8401
_diffrn_reflns_theta_full 25.01
_diffrn_reflns_theta_max 25.01
_diffrn_reflns_theta_min 1.55
_diffrn_standards_decay_% 4.78
_exptl_absorpt_coefficient_mu 1.596
_exptl_absorpt_correction_T_max 0.8315
_exptl_absorpt_correction_T_min 0.7957
_exptl_absorpt_correction_type multi-scan
_exptl_absorpt_process_details sadabs
_exptl_crystal_colour yellow
_exptl_crystal_density_diffrn 1.406
_exptl_crystal_density_method 'not measured'
_exptl_crystal_description prism
_exptl_crystal_F_000 862
_exptl_crystal_size_max 0.15
_exptl_crystal_size_mid 0.12
_exptl_crystal_size_min 0.12
_refine_diff_density_max 2.311
_refine_diff_density_min -1.870
_refine_diff_density_rms 0.132
_refine_ls_extinction_method none
_refine_ls_goodness_of_fit_ref 1.017
_refine_ls_hydrogen_treatment constr
_refine_ls_matrix_type full
_refine_ls_number_parameters 469
_refine_ls_number_reflns 7009
_refine_ls_number_restraints 12
_refine_ls_restrained_S_all 1.026
_refine_ls_R_factor_all 0.0654
_refine_ls_R_factor_gt 0.0493
_refine_ls_shift/su_max 0.002
_refine_ls_shift/su_mean 0.000
_refine_ls_structure_factor_coef Fsqd
_refine_ls_weighting_details 'calc w=1/[\s^2^(Fo^2^)+(0.0861P)^2^+0.0000P] where P=(Fo^2^+2Fc^2^)/3'
_refine_ls_weighting_scheme calc
_refine_ls_wR_factor_gt 0.1207
_refine_ls_wR_factor_ref 0.1294
_reflns_number_gt 5648
_reflns_number_total 7009
_reflns_threshold_expression >2sigma(I)
_cod_data_source_file ic801247t_si_008.cif
_cod_data_source_block f80522b1
_cod_depositor_comments
;
The following automatic conversions were performed:
'_symmetry_cell_setting' value 'Triclinic' changed to 'triclinic'
according to '/home/saulius/struct/CIF-dictionaries/cif_core.dic'
dictionary named 'cif_core.dic' version 2.4.1 from 2010-06-29.

Automatic conversion script
Id: cif_fix_enum 1527 2010-12-29 10:47:43Z saulius 
;
_cod_database_code 4306427

loop_
_symmetry_equiv_pos_as_xyz
'x, y, z'
'-x, -y, -z'

loop_
_atom_site_label
_atom_site_type_symbol
_atom_site_fract_x
_atom_site_fract_y
_atom_site_fract_z
_atom_site_U_iso_or_equiv
_atom_site_adp_type
_atom_site_occupancy
_atom_site_symmetry_multiplicity
_atom_site_calc_flag
_atom_site_refinement_flags
_atom_site_disorder_assembly
_atom_site_disorder_group
Sm1 Sm 0.85967(2) 0.50235(2) 0.54866(2) 0.03536(12) Uani 1 1 d . . .
N1 N 0.9268(4) 0.3575(4) 0.4213(3) 0.0420(11) Uani 1 1 d . . .
N2 N 1.0014(4) 0.3825(4) 0.5176(4) 0.0415(11) Uani 1 1 d . . .
N3 N 0.6452(4) 0.4380(4) 0.4523(4) 0.0407(11) Uani 1 1 d . . .
N4 N 0.7105(4) 0.5504(4) 0.4679(4) 0.0426(11) Uani 1 1 d . . .
N5 N 0.8488(4) 0.5240(4) 0.7102(4) 0.0445(11) Uani 1 1 d . . .
N6 N 0.9126(4) 0.6337(4) 0.7200(3) 0.0434(11) Uani 1 1 d . . .
P1 P 0.78757(15) 0.21840(14) 0.47810(13) 0.0470(4) Uani 1 1 d . . .
P2 P 0.48601(17) 0.48596(17) 0.34578(15) 0.0605(5) Uani 1 1 d . . .
P3 P 0.9264(2) 0.66340(19) 0.90264(13) 0.0707(6) Uani 1 1 d . . .
C1 C 0.9437(5) 0.3160(5) 0.5573(4) 0.0375(12) Uani 1 1 d . . .
C2 C 1.0113(5) 0.3290(5) 0.6573(5) 0.0431(14) Uani 1 1 d . . .
C3 C 1.1332(6) 0.4063(7) 0.7127(5) 0.0645(19) Uani 1 1 d . . .
H3A H 1.1748 0.4530 0.6864 0.077 Uiso 1 1 calc R . .
C4 C 1.1970(7) 0.4171(8) 0.8073(6) 0.080(2) Uani 1 1 d . . .
H4A H 1.2804 0.4696 0.8426 0.096 Uiso 1 1 calc R . .
C5 C 1.1390(8) 0.3527(8) 0.8478(6) 0.076(2) Uani 1 1 d . . .
H5A H 1.1807 0.3618 0.9121 0.091 Uiso 1 1 calc R . .
C6 C 1.0170(8) 0.2726(8) 0.7932(7) 0.079(2) Uani 1 1 d . . .
H6A H 0.9764 0.2258 0.8198 0.095 Uiso 1 1 calc R . .
C7 C 0.9550(7) 0.2616(7) 0.6998(6) 0.067(2) Uani 1 1 d . . .
H7A H 0.8724 0.2071 0.6640 0.080 Uiso 1 1 calc R . .
C8 C 0.8126(5) 0.2714(5) 0.3889(4) 0.0404(13) Uani 1 1 d . . .
C9 C 0.7229(6) 0.2311(5) 0.2864(5) 0.0491(15) Uani 1 1 d . . .
C10 C 0.6088(7) 0.1357(6) 0.2475(5) 0.0650(19) Uani 1 1 d . . .
H10A H 0.5892 0.0965 0.2862 0.078 Uiso 1 1 calc R . .
C11 C 0.5249(8) 0.0990(7) 0.1525(6) 0.080(2) Uani 1 1 d . . .
H11A H 0.4482 0.0359 0.1281 0.095 Uiso 1 1 calc R . .
C12 C 0.5517(9) 0.1536(8) 0.0925(6) 0.089(3) Uani 1 1 d . . .
H12A H 0.4935 0.1286 0.0284 0.107 Uiso 1 1 calc R . .
C13 C 0.6645(9) 0.2446(9) 0.1283(7) 0.099(3) Uani 1 1 d . . .
H13A H 0.6847 0.2800 0.0871 0.118 Uiso 1 1 calc R . .
C14 C 0.7511(7) 0.2861(7) 0.2263(6) 0.071(2) Uani 1 1 d . . .
H14A H 0.8270 0.3501 0.2507 0.085 Uiso 1 1 calc R . .
C15 C 0.6414(6) 0.5879(6) 0.4168(5) 0.0493(15) Uani 1 1 d . . .
C16 C 0.7012(6) 0.7070(6) 0.4246(6) 0.0566(17) Uani 1 1 d . . .
C17 C 0.8020(7) 0.7915(7) 0.5075(7) 0.073(2) Uani 1 1 d . . .
H17A H 0.8336 0.7754 0.5607 0.088 Uiso 1 1 calc R . .
C18 C 0.8597(9) 0.9035(8) 0.5140(9) 0.099(3) Uani 1 1 d . . .
H18A H 0.9299 0.9607 0.5707 0.119 Uiso 1 1 calc R . .
C19 C 0.8121(10) 0.9271(10) 0.4372(11) 0.106(4) Uani 1 1 d . . .
H19A H 0.8485 1.0013 0.4414 0.127 Uiso 1 1 calc R . .
C20 C 0.7124(10) 0.8434(10) 0.3548(10) 0.113(4) Uani 1 1 d . . .
H20A H 0.6811 0.8598 0.3017 0.136 Uiso 1 1 calc R . .
C21 C 0.6558(8) 0.7339(8) 0.3476(8) 0.089(3) Uani 1 1 d . . .
H21A H 0.5862 0.6773 0.2901 0.107 Uiso 1 1 calc R . .
C22 C 0.5258(5) 0.3917(5) 0.3895(5) 0.0455(14) Uani 1 1 d . . .
C23 C 0.4423(6) 0.2730(6) 0.3634(5) 0.0536(16) Uani 1 1 d . . .
C24 C 0.3313(7) 0.2117(7) 0.2782(6) 0.073(2) Uani 1 1 d . . .
H24A H 0.3089 0.2481 0.2392 0.087 Uiso 1 1 calc R . .
C25 C 0.2534(8) 0.0960(8) 0.2508(8) 0.089(3) Uani 1 1 d . . .
H25A H 0.1798 0.0555 0.1938 0.106 Uiso 1 1 calc R . .
C26 C 0.2865(8) 0.0438(7) 0.3081(8) 0.093(3) Uani 1 1 d . . .
H26A H 0.2353 -0.0334 0.2892 0.111 Uiso 1 1 calc R . .
C27 C 0.3948(8) 0.1024(7) 0.3943(8) 0.086(3) Uani 1 1 d . . .
H27A H 0.4158 0.0656 0.4335 0.104 Uiso 1 1 calc R . .
C28 C 0.4710(6) 0.2172(6) 0.4208(6) 0.0629(18) Uani 1 1 d . . .
H28A H 0.5434 0.2574 0.4788 0.075 Uiso 1 1 calc R . .
C29 C 0.9591(6) 0.7155(6) 0.8155(5) 0.0537(16) Uani 1 1 d . . .
C30 C 1.0314(7) 0.8390(6) 0.8378(5) 0.0633(18) Uani 1 1 d . . .
C31 C 1.0412(8) 0.8707(7) 0.7642(6) 0.079(2) Uani 1 1 d . . .
H31A H 1.0025 0.8147 0.6966 0.095 Uiso 1 1 calc R . .
C32 C 1.1095(9) 0.9884(8) 0.7870(8) 0.100(3) Uani 1 1 d . . .
H32A H 1.1174 1.0087 0.7346 0.120 Uiso 1 1 calc R . .
C33 C 1.1628(11) 1.0707(8) 0.8834(9) 0.122(4) Uani 1 1 d . . .
H33A H 1.2031 1.1488 0.8985 0.146 Uiso 1 1 calc R . .
C34 C 1.1570(14) 1.0381(13) 0.9574(12) 0.160(5) Uani 1 1 d U . .
H34A H 1.1972 1.0942 1.0249 0.192 Uiso 1 1 calc R . .
C35 C 1.0920(13) 0.9217(10) 0.9358(9) 0.132(4) Uani 1 1 d U . .
H35A H 1.0902 0.9009 0.9888 0.159 Uiso 1 1 calc R . .
C36 C 0.8487(6) 0.5238(6) 0.7992(5) 0.0513(15) Uani 1 1 d . . .
C37 C 0.7830(7) 0.4139(6) 0.8030(5) 0.0588(18) Uani 1 1 d . . .
C38 C 0.6854(8) 0.3211(7) 0.7190(6) 0.070(2) Uani 1 1 d . . .
H38A H 0.6607 0.3273 0.6586 0.084 Uiso 1 1 calc R . .
C39 C 0.6240(9) 0.2188(8) 0.7237(8) 0.094(3) Uani 1 1 d . . .
H39A H 0.5571 0.1572 0.6669 0.113 Uiso 1 1 calc R . .
C40 C 0.6613(11) 0.2072(10) 0.8122(10) 0.104(3) Uani 1 1 d . . .
H40A H 0.6196 0.1379 0.8146 0.125 Uiso 1 1 calc R . .
C41 C 0.7551(12) 0.2937(11) 0.8928(10) 0.106(4) Uani 1 1 d . . .
H41A H 0.7802 0.2844 0.9515 0.127 Uiso 1 1 calc R . .
C42 C 0.8195(8) 0.4021(8) 0.8922(7) 0.080(2) Uani 1 1 d . . .
H42A H 0.8846 0.4637 0.9503 0.096 Uiso 1 1 calc R . .

loop_
_atom_site_aniso_label
_atom_site_aniso_U_11
_atom_site_aniso_U_22
_atom_site_aniso_U_33
_atom_site_aniso_U_23
_atom_site_aniso_U_13
_atom_site_aniso_U_12
Sm1 0.03650(18) 0.03790(19) 0.03115(17) 0.01570(13) 0.01348(12) 0.01385(13)
N1 0.047(3) 0.046(3) 0.037(3) 0.018(2) 0.017(2) 0.024(2)
N2 0.039(3) 0.047(3) 0.041(3) 0.019(2) 0.017(2) 0.020(2)
N3 0.036(3) 0.041(3) 0.043(3) 0.017(2) 0.013(2) 0.015(2)
N4 0.034(3) 0.050(3) 0.047(3) 0.024(2) 0.017(2) 0.018(2)
N5 0.050(3) 0.047(3) 0.037(3) 0.016(2) 0.021(2) 0.021(2)
N6 0.044(3) 0.045(3) 0.035(3) 0.015(2) 0.017(2) 0.012(2)
P1 0.0420(9) 0.0435(9) 0.0533(9) 0.0259(8) 0.0168(7) 0.0109(7)
P2 0.0506(10) 0.0671(12) 0.0593(11) 0.0305(9) 0.0086(8) 0.0247(9)
P3 0.0947(15) 0.0734(13) 0.0335(9) 0.0189(9) 0.0234(9) 0.0281(11)
C1 0.038(3) 0.034(3) 0.048(3) 0.022(3) 0.019(3) 0.016(2)
C2 0.044(3) 0.043(3) 0.055(4) 0.026(3) 0.025(3) 0.024(3)
C3 0.047(4) 0.075(5) 0.058(4) 0.036(4) 0.013(3) 0.007(4)
C4 0.054(4) 0.107(7) 0.055(4) 0.038(5) 0.006(4) 0.012(4)
C5 0.080(6) 0.104(7) 0.056(4) 0.046(5) 0.021(4) 0.046(5)
C6 0.079(6) 0.094(6) 0.084(6) 0.066(5) 0.031(5) 0.031(5)
C7 0.052(4) 0.077(5) 0.073(5) 0.052(4) 0.015(4) 0.012(4)
C8 0.038(3) 0.036(3) 0.043(3) 0.012(3) 0.016(2) 0.016(3)
C9 0.047(4) 0.048(4) 0.045(3) 0.012(3) 0.018(3) 0.020(3)
C10 0.065(5) 0.056(4) 0.047(4) 0.015(3) 0.010(3) 0.009(4)
C11 0.067(5) 0.063(5) 0.054(5) 0.007(4) 0.000(4) -0.003(4)
C12 0.082(6) 0.096(7) 0.044(4) 0.012(4) -0.008(4) 0.028(5)
C13 0.099(7) 0.132(9) 0.068(6) 0.059(6) 0.022(5) 0.040(7)
C14 0.059(4) 0.083(6) 0.057(4) 0.038(4) 0.011(4) 0.015(4)
C15 0.052(4) 0.055(4) 0.053(4) 0.029(3) 0.025(3) 0.028(3)
C16 0.052(4) 0.062(4) 0.072(5) 0.037(4) 0.029(4) 0.031(4)
C17 0.073(5) 0.060(5) 0.096(6) 0.044(5) 0.031(5) 0.029(4)
C18 0.069(6) 0.065(6) 0.151(10) 0.045(6) 0.036(6) 0.020(5)
C19 0.098(8) 0.096(8) 0.193(13) 0.102(9) 0.084(8) 0.060(7)
C20 0.101(8) 0.122(9) 0.159(11) 0.108(9) 0.047(8) 0.049(7)
C21 0.083(6) 0.091(7) 0.105(7) 0.067(6) 0.025(5) 0.031(5)
C22 0.040(3) 0.046(3) 0.047(3) 0.018(3) 0.017(3) 0.017(3)
C23 0.040(3) 0.052(4) 0.053(4) 0.014(3) 0.014(3) 0.012(3)
C24 0.051(4) 0.073(5) 0.072(5) 0.026(4) 0.007(4) 0.017(4)
C25 0.058(5) 0.063(6) 0.092(7) 0.006(5) 0.011(4) 0.005(4)
C26 0.065(6) 0.046(5) 0.125(8) 0.010(5) 0.038(6) 0.002(4)
C27 0.079(6) 0.069(6) 0.125(8) 0.051(6) 0.050(6) 0.030(5)
C28 0.046(4) 0.060(5) 0.074(5) 0.024(4) 0.019(3) 0.020(3)
C29 0.058(4) 0.059(4) 0.036(3) 0.016(3) 0.017(3) 0.020(3)
C30 0.071(5) 0.051(4) 0.040(4) 0.010(3) 0.009(3) 0.014(4)
C31 0.094(6) 0.051(5) 0.063(5) 0.010(4) 0.023(4) 0.016(4)
C32 0.119(8) 0.065(6) 0.099(7) 0.038(6) 0.033(6) 0.020(5)
C33 0.142(10) 0.052(6) 0.103(8) 0.017(6) 0.017(7) -0.001(6)
C34 0.189(10) 0.119(8) 0.128(9) 0.051(7) 0.039(7) 0.028(7)
C35 0.170(8) 0.094(6) 0.087(6) 0.049(5) 0.023(6) 0.008(6)
C36 0.065(4) 0.066(4) 0.040(3) 0.027(3) 0.030(3) 0.036(3)
C37 0.077(5) 0.070(5) 0.059(4) 0.040(4) 0.039(4) 0.043(4)
C38 0.085(6) 0.067(5) 0.069(5) 0.037(4) 0.039(4) 0.032(4)
C39 0.108(7) 0.069(6) 0.119(8) 0.048(6) 0.061(6) 0.032(5)
C40 0.123(9) 0.093(8) 0.145(11) 0.085(8) 0.076(8) 0.051(7)
C41 0.139(10) 0.146(10) 0.132(10) 0.118(9) 0.090(8) 0.091(9)
C42 0.093(6) 0.108(7) 0.077(5) 0.068(5) 0.045(5) 0.050(5)

loop_
_atom_type_symbol
_atom_type_description
_atom_type_scat_dispersion_real
_atom_type_scat_dispersion_imag
_atom_type_scat_source
C C 0.0033 0.0016 'International Tables Vol C Tables 4.2.6.8 and 6.1.1.4'
H H 0.0000 0.0000 'International Tables Vol C Tables 4.2.6.8 and 6.1.1.4'
N N 0.0061 0.0033 'International Tables Vol C Tables 4.2.6.8 and 6.1.1.4'
P P 0.1023 0.0942 'International Tables Vol C Tables 4.2.6.8 and 6.1.1.4'
Sm Sm -0.1638 3.4418 'International Tables Vol C Tables 4.2.6.8 and 6.1.1.4'

loop_
_geom_angle_atom_site_label_1
_geom_angle_atom_site_label_2
_geom_angle_atom_site_label_3
_geom_angle
_geom_angle_site_symmetry_1
_geom_angle_site_symmetry_3
_geom_angle_publ_flag
N4 Sm1 N6 99.32(17) . . ?
N4 Sm1 N5 108.79(17) . . ?
N6 Sm1 N5 33.64(16) . . ?
N4 Sm1 N3 33.95(16) . . ?
N6 Sm1 N3 110.64(16) . . ?
N5 Sm1 N3 100.08(16) . . ?
N4 Sm1 N1 109.04(16) . 2_766 ?
N6 Sm1 N1 81.50(15) . 2_766 ?
N5 Sm1 N1 107.95(16) . 2_766 ?
N3 Sm1 N1 140.74(16) . 2_766 ?
N4 Sm1 N2 84.17(15) . 2_766 ?
N6 Sm1 N2 105.03(16) . 2_766 ?
N5 Sm1 N2 136.80(16) . 2_766 ?
N3 Sm1 N2 110.83(15) . 2_766 ?
N1 Sm1 N2 31.84(15) 2_766 2_766 ?
N4 Sm1 N1 114.54(16) . . ?
N6 Sm1 N1 145.08(15) . . ?
N5 Sm1 N1 130.49(15) . . ?
N3 Sm1 N1 102.52(15) . . ?
N1 Sm1 N1 79.68(16) 2_766 . ?
N2 Sm1 N1 71.79(15) 2_766 . ?
N4 Sm1 N2 144.17(16) . . ?
N6 Sm1 N2 115.84(15) . . ?
N5 Sm1 N2 104.55(15) . . ?
N3 Sm1 N2 127.05(15) . . ?
N1 Sm1 N2 71.71(15) 2_766 . ?
N2 Sm1 N2 80.43(16) 2_766 . ?
N1 Sm1 N2 29.67(14) . . ?
N4 Sm1 C8 103.06(16) . . ?
N6 Sm1 C8 152.05(17) . . ?
N5 Sm1 C8 121.16(16) . . ?
N3 Sm1 C8 80.59(15) . . ?
N1 Sm1 C8 106.36(15) 2_766 . ?
N2 Sm1 C8 93.77(16) 2_766 . ?
N1 Sm1 C8 26.76(14) . . ?
N2 Sm1 C8 46.56(14) . . ?
N4 Sm1 C1 148.08(16) . . ?
N6 Sm1 C1 106.19(16) . . ?
N5 Sm1 C1 83.93(16) . . ?
N3 Sm1 C1 116.57(15) . . ?
N1 Sm1 C1 93.64(15) 2_766 . ?
N2 Sm1 C1 106.84(15) 2_766 . ?
N1 Sm1 C1 46.56(14) . . ?
N2 Sm1 C1 26.48(14) . . ?
C8 Sm1 C1 47.54(15) . . ?
N4 Sm1 P1 117.26(13) . . ?
N6 Sm1 P1 121.61(12) . . ?
N5 Sm1 P1 89.63(12) . . ?
N3 Sm1 P1 84.98(12) . . ?
N1 Sm1 P1 121.35(11) 2_766 . ?
N2 Sm1 P1 121.60(11) 2_766 . ?
N1 Sm1 P1 49.81(11) . . ?
N2 Sm1 P1 49.65(11) . . ?
C8 Sm1 P1 31.53(12) . . ?
C1 Sm1 P1 31.60(11) . . ?
N4 Sm1 Sm1 118.99(12) . 2_766 ?
N6 Sm1 Sm1 117.32(11) . 2_766 ?
N5 Sm1 Sm1 129.11(12) . 2_766 ?
N3 Sm1 Sm1 129.25(12) . 2_766 ?
N1 Sm1 Sm1 41.47(10) 2_766 2_766 ?
N2 Sm1 Sm1 41.89(10) 2_766 2_766 ?
N1 Sm1 Sm1 38.20(11) . 2_766 ?
N2 Sm1 Sm1 38.54(10) . 2_766 ?
C8 Sm1 Sm1 64.91(11) . 2_766 ?
C1 Sm1 Sm1 64.98(10) . 2_766 ?
P1 Sm1 Sm1 83.84(3) . 2_766 ?
C8 N1 N2 112.3(5) . . ?
C8 N1 Sm1 169.7(4) . 2_766 ?
N2 N1 Sm1 74.6(3) . 2_766 ?
C8 N1 Sm1 89.0(3) . . ?
N2 N1 Sm1 75.8(3) . . ?
Sm1 N1 Sm1 100.32(16) 2_766 . ?
C1 N2 N1 113.0(5) . . ?
C1 N2 Sm1 170.1(4) . 2_766 ?
N1 N2 Sm1 73.6(3) . 2_766 ?
C1 N2 Sm1 89.5(3) . . ?
N1 N2 Sm1 74.5(3) . . ?
Sm1 N2 Sm1 99.57(16) 2_766 . ?
C22 N3 N4 112.2(4) . . ?
C22 N3 Sm1 173.1(4) . . ?
N4 N3 Sm1 71.0(3) . . ?
C15 N4 N3 113.1(5) . . ?
C15 N4 Sm1 169.6(4) . . ?
N3 N4 Sm1 75.0(3) . . ?
C36 N5 N6 112.6(5) . . ?
C36 N5 Sm1 171.5(4) . . ?
N6 N5 Sm1 72.8(3) . . ?
C29 N6 N5 112.8(5) . . ?
C29 N6 Sm1 171.2(4) . . ?
N5 N6 Sm1 73.6(3) . . ?
C8 P1 C1 86.9(3) . . ?
C8 P1 Sm1 62.89(18) . . ?
C1 P1 Sm1 63.61(17) . . ?
C15 P2 C22 86.8(3) . . ?
C29 P3 C36 86.7(3) . . ?
N2 C1 C2 119.8(5) . . ?
N2 C1 P1 113.6(4) . . ?
C2 C1 P1 126.6(4) . . ?
N2 C1 Sm1 64.0(3) . . ?
C2 C1 Sm1 118.2(4) . . ?
P1 C1 Sm1 84.79(19) . . ?
C3 C2 C7 116.5(6) . . ?
C3 C2 C1 122.3(5) . . ?
C7 C2 C1 121.2(6) . . ?
C2 C3 C4 121.8(7) . . ?
C2 C3 H3A 119.1 . . ?
C4 C3 H3A 119.1 . . ?
C5 C4 C3 120.4(7) . . ?
C5 C4 H4A 119.8 . . ?
C3 C4 H4A 119.8 . . ?
C4 C5 C6 119.2(7) . . ?
C4 C5 H5A 120.4 . . ?
C6 C5 H5A 120.4 . . ?
C7 C6 C5 120.2(7) . . ?
C7 C6 H6A 119.9 . . ?
C5 C6 H6A 119.9 . . ?
C6 C7 C2 121.9(7) . . ?
C6 C7 H7A 119.0 . . ?
C2 C7 H7A 119.0 . . ?
N1 C8 C9 119.3(5) . . ?
N1 C8 P1 114.1(4) . . ?
C9 C8 P1 126.6(4) . . ?
N1 C8 Sm1 64.2(3) . . ?
C9 C8 Sm1 117.1(4) . . ?
P1 C8 Sm1 85.6(2) . . ?
C14 C9 C10 118.7(6) . . ?
C14 C9 C8 120.8(6) . . ?
C10 C9 C8 120.5(6) . . ?
C11 C10 C9 120.5(7) . . ?
C11 C10 H10A 119.8 . . ?
C9 C10 H10A 119.8 . . ?
C10 C11 C12 121.3(8) . . ?
C10 C11 H11A 119.4 . . ?
C12 C11 H11A 119.4 . . ?
C13 C12 C11 118.8(7) . . ?
C13 C12 H12A 120.6 . . ?
C11 C12 H12A 120.6 . . ?
C12 C13 C14 121.2(8) . . ?
C12 C13 H13A 119.4 . . ?
C14 C13 H13A 119.4 . . ?
C9 C14 C13 119.5(8) . . ?
C9 C14 H14A 120.3 . . ?
C13 C14 H14A 120.3 . . ?
N4 C15 C16 118.8(6) . . ?
N4 C15 P2 113.9(5) . . ?
C16 C15 P2 127.3(5) . . ?
C17 C16 C21 118.2(7) . . ?
C17 C16 C15 120.8(6) . . ?
C21 C16 C15 121.0(7) . . ?
C16 C17 C18 120.8(8) . . ?
C16 C17 H17A 119.6 . . ?
C18 C17 H17A 119.6 . . ?
C19 C18 C17 119.4(10) . . ?
C19 C18 H18A 120.3 . . ?
C17 C18 H18A 120.3 . . ?
C20 C19 C18 119.9(9) . . ?
C20 C19 H19A 120.0 . . ?
C18 C19 H19A 120.0 . . ?
C19 C20 C21 121.0(10) . . ?
C19 C20 H20A 119.5 . . ?
C21 C20 H20A 119.5 . . ?
C20 C21 C16 120.6(9) . . ?
C20 C21 H21A 119.7 . . ?
C16 C21 H21A 119.7 . . ?
N3 C22 C23 120.2(5) . . ?
N3 C22 P2 114.0(4) . . ?
C23 C22 P2 125.8(5) . . ?
C28 C23 C24 118.0(7) . . ?
C28 C23 C22 121.2(6) . . ?
C24 C23 C22 120.9(7) . . ?
C23 C24 C25 120.9(8) . . ?
C23 C24 H24A 119.6 . . ?
C25 C24 H24A 119.6 . . ?
C26 C25 C24 119.2(8) . . ?
C26 C25 H25A 120.4 . . ?
C24 C25 H25A 120.4 . . ?
C25 C26 C27 121.7(8) . . ?
C25 C26 H26A 119.1 . . ?
C27 C26 H26A 119.1 . . ?
C26 C27 C28 118.5(9) . . ?
C26 C27 H27A 120.8 . . ?
C28 C27 H27A 120.8 . . ?
C23 C28 C27 121.8(7) . . ?
C23 C28 H28A 119.1 . . ?
C27 C28 H28A 119.1 . . ?
N6 C29 C30 118.8(6) . . ?
N6 C29 P3 114.3(5) . . ?
C30 C29 P3 126.9(5) . . ?
C31 C30 C35 118.3(8) . . ?
C31 C30 C29 121.9(6) . . ?
C35 C30 C29 119.7(8) . . ?
C30 C31 C32 121.0(8) . . ?
C30 C31 H31A 119.5 . . ?
C32 C31 H31A 119.5 . . ?
C33 C32 C31 120.4(10) . . ?
C33 C32 H32A 119.8 . . ?
C31 C32 H32A 119.8 . . ?
C32 C33 C34 118.5(11) . . ?
C32 C33 H33A 120.7 . . ?
C34 C33 H33A 120.7 . . ?
C33 C34 C35 121.5(14) . . ?
C33 C34 H34A 119.3 . . ?
C35 C34 H34A 119.3 . . ?
C30 C35 C34 120.1(12) . . ?
C30 C35 H35A 119.9 . . ?
C34 C35 H35A 119.9 . . ?
N5 C36 C37 120.1(6) . . ?
N5 C36 P3 113.5(5) . . ?
C37 C36 P3 126.3(5) . . ?
C38 C37 C42 118.8(7) . . ?
C38 C37 C36 121.1(6) . . ?
C42 C37 C36 120.1(7) . . ?
C37 C38 C39 120.5(8) . . ?
C37 C38 H38A 119.7 . . ?
C39 C38 H38A 119.7 . . ?
C40 C39 C38 120.5(10) . . ?
C40 C39 H39A 119.8 . . ?
C38 C39 H39A 119.8 . . ?
C41 C40 C39 120.2(10) . . ?
C41 C40 H40A 119.9 . . ?
C39 C40 H40A 119.9 . . ?
C40 C41 C42 121.3(9) . . ?
C40 C41 H41A 119.3 . . ?
C42 C41 H41A 119.3 . . ?
C37 C42 C41 118.7(9) . . ?
C37 C42 H42A 120.6 . . ?
C41 C42 H42A 120.6 . . ?

loop_
_geom_bond_atom_site_label_1
_geom_bond_atom_site_label_2
_geom_bond_distance
_geom_bond_site_symmetry_2
_geom_bond_publ_flag
Sm1 N4 2.333(5) . ?
Sm1 N6 2.370(5) . ?
Sm1 N5 2.380(5) . ?
Sm1 N3 2.383(5) . ?
Sm1 N1 2.517(5) 2_766 ?
Sm1 N2 2.530(5) 2_766 ?
Sm1 N1 2.695(5) . ?
Sm1 N2 2.711(4) . ?
Sm1 C8 2.992(6) . ?
Sm1 C1 3.015(5) . ?
Sm1 P1 3.351(2) . ?
Sm1 Sm1 4.0033(15) 2_766 ?
N1 C8 1.347(7) . ?
N1 N2 1.384(6) . ?
N1 Sm1 2.517(5) 2_766 ?
N2 C1 1.344(7) . ?
N2 Sm1 2.530(5) 2_766 ?
N3 C22 1.343(7) . ?
N3 N4 1.378(7) . ?
N4 C15 1.335(7) . ?
N5 C36 1.339(7) . ?
N5 N6 1.375(7) . ?
N6 C29 1.328(8) . ?
P1 C8 1.758(6) . ?
P1 C1 1.764(6) . ?
P2 C15 1.752(7) . ?
P2 C22 1.754(6) . ?
P3 C29 1.744(7) . ?
P3 C36 1.758(7) . ?
C1 C2 1.462(8) . ?
C2 C3 1.366(9) . ?
C2 C7 1.378(9) . ?
C3 C4 1.391(10) . ?
C3 H3A 0.9300 . ?
C4 C5 1.336(11) . ?
C4 H4A 0.9300 . ?
C5 C6 1.374(11) . ?
C5 H5A 0.9300 . ?
C6 C7 1.368(10) . ?
C6 H6A 0.9300 . ?
C7 H7A 0.9300 . ?
C8 C9 1.470(8) . ?
C9 C14 1.383(9) . ?
C9 C10 1.389(9) . ?
C10 C11 1.368(10) . ?
C10 H10A 0.9300 . ?
C11 C12 1.374(12) . ?
C11 H11A 0.9300 . ?
C12 C13 1.357(12) . ?
C12 H12A 0.9300 . ?
C13 C14 1.402(11) . ?
C13 H13A 0.9300 . ?
C14 H14A 0.9300 . ?
C15 C16 1.490(9) . ?
C16 C17 1.352(10) . ?
C16 C21 1.377(10) . ?
C17 C18 1.408(11) . ?
C17 H17A 0.9300 . ?
C18 C19 1.353(14) . ?
C18 H18A 0.9300 . ?
C19 C20 1.341(15) . ?
C19 H19A 0.9300 . ?
C20 C21 1.371(12) . ?
C20 H20A 0.9300 . ?
C21 H21A 0.9300 . ?
C22 C23 1.455(9) . ?
C23 C28 1.378(10) . ?
C23 C24 1.397(9) . ?
C24 C25 1.400(11) . ?
C24 H24A 0.9300 . ?
C25 C26 1.350(13) . ?
C25 H25A 0.9300 . ?
C26 C27 1.388(13) . ?
C26 H26A 0.9300 . ?
C27 C28 1.388(10) . ?
C27 H27A 0.9300 . ?
C28 H28A 0.9300 . ?
C29 C30 1.492(10) . ?
C30 C31 1.329(11) . ?
C30 C35 1.356(13) . ?
C31 C32 1.414(11) . ?
C31 H31A 0.9300 . ?
C32 C33 1.335(14) . ?
C32 H32A 0.9300 . ?
C33 C34 1.334(16) . ?
C33 H33A 0.9300 . ?
C34 C35 1.397(18) . ?
C34 H34A 0.9300 . ?
C35 H35A 0.9300 . ?
C36 C37 1.471(9) . ?
C37 C38 1.376(10) . ?
C37 C42 1.392(9) . ?
C38 C39 1.381(11) . ?
C38 H38A 0.9300 . ?
C39 C40 1.382(14) . ?
C39 H39A 0.9300 . ?
C40 C41 1.310(14) . ?
C40 H40A 0.9300 . ?
C41 C42 1.428(13) . ?
C41 H41A 0.9300 . ?
C42 H42A 0.9300 . ?
